data_2005837
loop_
_publ_author_name
'Huang, S. D.'
'Cox, O.'
'Cordero, M.'
'Pi\~neiro, S.'

_publ_contact_author
;
Songping D. Huang
Department of Chemistry
University of Puerto Rico
PO Box 23346
San Juan
PR 00931
USA
;
_publ_section_title
;
 \a,\a-Diacetoxy-2,4-dichloro-5-nitrobenzaldehyde
;
_journal_issue 12
_journal_name_full 'Acta Crystallographica Section C'
_journal_page_first 3116
_journal_page_last 3118
_journal_paper_doi 10.1107/S010827019601102X
_journal_volume 52
_journal_year 1996
_chemical_formula_moiety 'C11 H9 Cl2 N O6'
_chemical_formula_sum 'C11 H9 Cl2 N O6'
_chemical_formula_weight 322.10
_space_group_IT_number 14
_symmetry_cell_setting monoclinic
_symmetry_space_group_name_Hall '-P 2ybc'
_symmetry_space_group_name_H-M 'P 1 21/c 1'
_audit_creation_method 'from TEXRAY.INF file'
_cell_angle_alpha 90
_cell_angle_beta 105.44(2)
_cell_angle_gamma 90
_cell_formula_units_Z 4
_cell_length_a 12.661(3)
_cell_length_b 7.216(1)
_cell_length_c 14.796(2)
_cell_measurement_reflns_used 15
_cell_measurement_temperature 296.2
_cell_measurement_theta_max 20.0
_cell_measurement_theta_min 15.0
_cell_volume 1303.0(4)
_computing_cell_refinement CAD-4/PC
_computing_data_collection 'CAD-4/PC (Enraf-Nonius, 1994)'
_computing_data_reduction 'TEXSAN (Molecular Structure Corporation, 1985, 1992)'
_computing_publication_material TEXSAN
_computing_structure_refinement TEXSAN
_computing_structure_solution 'SIR92 (Altomare, Cascarano, Giacovazzo & Guagliardi, 1993)'
_diffrn_ambient_temperature 296.2
_diffrn_measurement_device CAD4
_diffrn_measurement_method '\w/2\q scans'
_diffrn_radiation_monochromator graphite
_diffrn_radiation_source 'X-ray tube'
_diffrn_radiation_type MoK\a
_diffrn_radiation_wavelength 0.7107
_diffrn_reflns_av_R_equivalents 0.0427
_diffrn_reflns_limit_h_max 0
_diffrn_reflns_limit_h_min -14
_diffrn_reflns_limit_k_max 7
_diffrn_reflns_limit_k_min 0
_diffrn_reflns_limit_l_max 16
_diffrn_reflns_limit_l_min -15
_diffrn_reflns_number 2115
_diffrn_reflns_theta_max 25
_diffrn_reflns_theta_min 2.0
_diffrn_standards_decay_% 0.00
_diffrn_standards_interval_count 3
_diffrn_standards_number 3
_exptl_absorpt_coefficient_mu 0.522
_exptl_absorpt_correction_type none
_exptl_crystal_colour yellow
_exptl_crystal_density_diffrn 1.642
_exptl_crystal_density_meas ?
_exptl_crystal_description cube
_exptl_crystal_F_000 656.00
_exptl_crystal_size_max 0.240
_exptl_crystal_size_mid 0.210
_exptl_crystal_size_min 0.210
_refine_diff_density_max 0.42
_refine_diff_density_min -0.40
_refine_ls_extinction_coef 0.57957
_refine_ls_extinction_method Zachariasen_type_2_Gaussian_isotropic
_refine_ls_goodness_of_fit_obs 2.630
_refine_ls_hydrogen_treatment noref
_refine_ls_matrix_type full
_refine_ls_number_parameters 182
_refine_ls_number_reflns 1471
_refine_ls_number_restraints 0
_refine_ls_R_factor_obs 0.0571
_refine_ls_shift/esd_max 0.0299
_refine_ls_structure_factor_coef F
_refine_ls_weighting_details 'w = 1/[\s^2^(Fo) + 0.0009Fo^2^]'
_refine_ls_weighting_scheme calc
_refine_ls_wR_factor_obs 0.0665
_reflns_number_observed 1471
_reflns_number_total 2049
_reflns_observed_criterion I>2.5\s(I)
_cod_data_source_file ta1112.cif
_cod_data_source_block I
_cod_depositor_comments
;
The following automatic conversions were performed:

'_exptl_crystal_density_meas' value 'not measured' was changed to '?'
- the value is perceived as not measured.

Automatic conversion script
Id: cif_fix_values 3008 2015-01-20 13:52:24Z robertas 

The following automatic conversions were performed:

'_refine_ls_weighting_scheme' value 'w = 1/[\s^2^(Fo) + 0.0009Fo^2^]'
was changed to 'calc'. New tag '_refine_ls_weighting_details' was
created. The value of the new tag was set to 'w = 1/[\s^2^(Fo) +
0.0009Fo^2^]'.

Automatic conversion script
Id: cif_fix_values 3143 2015-03-26 13:38:13Z robertas 
;
_cod_original_sg_symbol_H-M 'P 21/c'
_cod_database_code 2005837

loop_
_symmetry_equiv_pos_as_xyz
'   +x,   +y,   +z'
'   -x,1/2+y,1/2-z'
'   -x,   -y,   -z'
'   +x,1/2-y,1/2+z'

loop_
_atom_site_aniso_label
_atom_site_aniso_U_11
_atom_site_aniso_U_22
_atom_site_aniso_U_33
_atom_site_aniso_U_12
_atom_site_aniso_U_13
_atom_site_aniso_U_23
Cl(1) 0.0323(7) 0.0565(9) 0.0749(9) 0.0024(6) 0.0283(6) -0.0121(7)
Cl(2) 0.0433(8) 0.0585(9) 0.0860(10) -0.0234(7) 0.0232(7) -0.0099(8)
O(1) 0.022(2) 0.051(2) 0.042(2) -0.0010(10) 0.0150(10) 0.005(2)
O(2) 0.022(2) 0.051(2) 0.051(2) -0.0110(10) 0.0170(10) -0.017(2)
O(3) 0.040(2) 0.106(3) 0.072(3) 0.027(2) 0.037(2) 0.026(2)
O(4) 0.024(2) 0.075(3) 0.085(3) -0.010(2) 0.026(2) -0.022(2)
O(5) 0.054(3) 0.081(3) 0.140(4) -0.010(2) 0.067(3) 0.007(3)
O(6) 0.040(2) 0.060(3) 0.121(3) 0.012(2) 0.042(2) 0.010(2)
N 0.022(2) 0.063(3) 0.061(3) -0.006(2) 0.020(2) -0.001(2)
C(1) 0.019(2) 0.043(3) 0.035(2) 0.002(2) 0.011(2) 0.003(2)
C(2) 0.021(2) 0.045(3) 0.040(3) 0.002(2) 0.011(2) 0.000(2)
C(3) 0.030(3) 0.039(3) 0.050(3) -0.001(2) 0.011(2) -0.003(2)
C(4) 0.029(2) 0.041(3) 0.041(3) -0.010(2) 0.006(2) 0.001(2)
C(5) 0.017(2) 0.051(3) 0.040(3) -0.003(2) 0.010(2) 0.003(2)
C(6) 0.023(2) 0.038(3) 0.043(3) 0.001(2) 0.014(2) 0.000(2)
C(7) 0.020(2) 0.041(3) 0.038(3) -0.003(2) 0.008(2) -0.003(2)
C(8) 0.035(3) 0.048(3) 0.042(3) -0.008(2) 0.019(2) -0.005(2)
C(9) 0.049(3) 0.071(4) 0.050(3) -0.014(3) 0.022(3) 0.004(3)
C(10) 0.031(3) 0.041(3) 0.041(3) -0.008(2) 0.009(2) -0.002(2)
C(11) 0.040(3) 0.069(4) 0.059(3) -0.018(3) 0.019(3) -0.023(3)

loop_
_atom_site_label
_atom_site_fract_x
_atom_site_fract_y
_atom_site_fract_z
_atom_site_U_iso_or_equiv
_atom_site_thermal_displace_type
Cl(1) 0.35683(9) -0.1543(2) 0.05874(9) 0.0519(4) Uij
Cl(2) -0.0268(1) -0.3676(2) 0.1001(1) 0.0613(5) Uij
O(1) 0.2840(2) 0.3278(4) 0.0336(2) 0.0374(9) Uij
O(2) 0.2970(2) 0.3647(4) 0.1888(2) 0.0396(9) Uij
O(3) 0.4499(3) 0.2664(6) 0.0129(2) 0.068(1) Uij
O(4) 0.4723(2) 0.4531(5) 0.2149(2) 0.059(1) Uij
O(5) -0.1020(3) -0.0662(6) 0.1901(3) 0.084(2) Uij
O(6) -0.0810(3) 0.2075(6) 0.1433(3) 0.070(1) Uij
N -0.0536(3) 0.0490(7) 0.1565(3) 0.047(1) Uij
C(1) 0.2245(3) 0.0858(6) 0.1166(3) 0.031(1) Uij
C(2) 0.2386(3) -0.0927(6) 0.0897(3) 0.035(1) Uij
C(3) 0.1617(3) -0.2285(6) 0.0852(3) 0.040(1) Uij
C(4) 0.0654(3) -0.1898(6) 0.1089(3) 0.037(1) Uij
C(5) 0.0480(3) -0.0099(7) 0.1335(3) 0.035(1) Uij
C(6) 0.1254(3) 0.1258(6) 0.1380(3) 0.034(1) Uij
C(7) 0.3086(3) 0.2357(6) 0.1217(3) 0.033(1) Uij
C(8) 0.3626(4) 0.3343(7) -0.0155(3) 0.040(1) Uij
C(9) 0.3201(4) 0.4344(7) -0.1044(4) 0.055(2) Uij
C(10) 0.3864(3) 0.4678(6) 0.2331(3) 0.038(1) Uij
C(11) 0.3608(4) 0.5919(7) 0.3034(4) 0.055(2) Uij
H(1) 0.1745 -0.3500 0.0657 0.0476 Uij
H(2) 0.1117 0.2481 0.1559 0.0407 Uij
H(3) 0.3806 0.1856 0.1371 0.0399 Uij
H(4) 0.3006 0.5569 -0.0918 0.0657 Uij
H(5) 0.3751 0.4389 -0.1373 0.0657 Uij
H(6) 0.2575 0.3719 -0.1415 0.0657 Uij
H(7) 0.4241 0.6612 0.3336 0.0661 Uij
H(8) 0.3036 0.6743 0.2734 0.0661 Uij
H(9) 0.3379 0.5204 0.3487 0.0661 Uij

loop_
_atom_type_symbol
_atom_type_scat_dispersion_real
_atom_type_scat_dispersion_imag
_atom_type_scat_source
H 0.000 0.000 'International Tables'
C 0.003 0.002 'International Tables'
O 0.011 0.006 'International Tables'
Cl 0.148 0.159 'International Tables'
N 0.006 0.003 'International Tables'

loop_
_geom_angle_atom_site_label_1
_geom_angle_atom_site_label_2
_geom_angle_atom_site_label_3
_geom_angle
_geom_angle_publ_flag
C(7) O(1) C(8) 119.1(3) yes
C(7) O(2) C(10) 118.2(3) yes
O(5) N O(6) 124.4(4) yes
O(5) N C(5) 117.5(4) no
O(6) N C(5) 118.0(4) no
C(2) C(1) C(6) 116.9(4) no
C(2) C(1) C(7) 122.9(4) no
C(6) C(1) C(7) 120.2(4) no
Cl(1) C(2) C(1) 120.3(3) yes
Cl(1) C(2) C(3) 117.1(3) yes
C(1) C(2) C(3) 122.6(4) no
C(2) C(3) C(4) 120.4(4) no
Cl(2) C(4) C(3) 117.2(4) no
Cl(2) C(4) C(5) 124.7(3) no
C(3) C(4) C(5) 118.0(4) no
N C(5) C(4) 122.7(4) yes
N C(5) C(6) 115.9(4) yes
C(4) C(5) C(6) 121.4(4) no
C(1) C(6) C(5) 120.7(4) no
O(1) C(7) O(2) 107.5(3) yes
O(1) C(7) C(1) 108.1(3) yes
O(2) C(7) C(1) 107.9(3) yes
O(1) C(8) O(3) 122.4(4) yes
O(1) C(8) C(9) 110.2(4) yes
O(3) C(8) C(9) 127.4(4) yes
O(2) C(10) O(4) 122.2(4) yes
O(2) C(10) C(11) 111.0(3) yes
O(4) C(10) C(11) 126.8(4) yes

loop_
_geom_bond_atom_site_label_1
_geom_bond_atom_site_label_2
_geom_bond_distance
_geom_bond_publ_flag
Cl(1) C(2) 1.735(4) yes
Cl(2) C(4) 1.716(4) yes
O(1) C(7) 1.422(5) yes
O(1) C(8) 1.380(5) yes
O(2) C(7) 1.397(5) yes
O(2) C(10) 1.368(5) yes
O(3) C(8) 1.180(5) yes
O(4) C(10) 1.192(5) yes
O(5) N 1.214(5) yes
O(6) N 1.196(5) yes
N C(5) 1.479(5) yes
C(1) C(2) 1.374(6) no
C(1) C(6) 1.403(5) no
C(1) C(7) 1.506(6) no
C(2) C(3) 1.371(6) no
C(3) C(4) 1.383(6) no
C(4) C(5) 1.381(6) no
C(5) C(6) 1.375(6) no
C(8) C(9) 1.471(7) no
C(10) C(11) 1.474(6) no
